data_4125625
loop_
_publ_author_name
'Ke, Chun-Hung'
'Chen, Chien-Hong'
'Tsai, Ming-Li'
'Wang, Hsuan-Chi'
'Tsai, Fu-Te'
'Chiang, Yun-Wei'
'Shih, Wei-Chih'
'Bohle, D. Scott'
'Liaw, Wen-Feng'

_publ_section_title
;
 {Fe(NO)2}(9) Dinitrosyl Iron Complex Acting as a Vehicle for the NO
 Radical.
;
_journal_issue 1
_journal_name_full 'Journal of the American Chemical Society'
_journal_page_first 67
_journal_page_last 70
_journal_paper_doi 10.1021/jacs.6b11454
_journal_volume 139
_journal_year 2017
_chemical_formula_sum 'C24 H32 Fe N4 O2'
_chemical_formula_weight 464.38
_space_group_crystal_system orthorhombic
_space_group_IT_number 62
_space_group_name_Hall '-P 2ac 2n'
_space_group_name_H-M_alt 'P n m a'
_symmetry_space_group_name_Hall '-P 2ac 2n'
_symmetry_space_group_name_H-M 'P n m a'
_atom_sites_solution_hydrogens geom
_audit_creation_method SHELXL-2014/6
_cell_angle_alpha 90
_cell_angle_beta 90
_cell_angle_gamma 90
_cell_formula_units_Z 4
_cell_length_a 8.3711(4)
_cell_length_b 17.0618(9)
_cell_length_c 18.6672(9)
_cell_measurement_reflns_used 5725
_cell_measurement_temperature 100(2)
_cell_measurement_theta_max 26.2801
_cell_measurement_theta_min 2.3874
_cell_volume 2666.2(2)
_computing_cell_refinement 'SAINT V8.34A (Bruker AXS Inc., 2013)'
_computing_data_collection 'Bruker APEX2'
_computing_data_reduction 'SAINT V8.34A (Bruker AXS Inc., 2013)'
_computing_molecular_graphics 'Bruker SHELXTL'
_computing_publication_material 'Bruker SHELXTL'
_computing_structure_refinement 'SHELXL-2014/6 (Sheldrick, 2014)'
_diffrn_ambient_temperature 100(2)
_diffrn_detector_area_resol_mean 8.3333
_diffrn_measured_fraction_theta_full 0.991
_diffrn_measured_fraction_theta_max 0.991
_diffrn_measurement_device_type 'Bruker APEX-II CCD'
_diffrn_measurement_method '\f and \w scans'
_diffrn_radiation_type MoK\a
_diffrn_radiation_wavelength 0.71073
_diffrn_reflns_av_R_equivalents 0.0347
_diffrn_reflns_av_unetI/netI 0.0256
_diffrn_reflns_Laue_measured_fraction_full 0.991
_diffrn_reflns_Laue_measured_fraction_max 0.991
_diffrn_reflns_limit_h_max 10
_diffrn_reflns_limit_h_min -10
_diffrn_reflns_limit_k_max 21
_diffrn_reflns_limit_k_min -21
_diffrn_reflns_limit_l_max 23
_diffrn_reflns_limit_l_min -14
_diffrn_reflns_number 17477
_diffrn_reflns_point_group_measured_fraction_full 0.991
_diffrn_reflns_point_group_measured_fraction_max 0.991
_diffrn_reflns_theta_full 25.242
_diffrn_reflns_theta_max 26.401
_diffrn_reflns_theta_min 3.235
_exptl_absorpt_coefficient_mu 0.590
_exptl_absorpt_correction_T_max 0.9485
_exptl_absorpt_correction_T_min 0.8707
_exptl_absorpt_correction_type multi-scan
_exptl_absorpt_process_details 'SADABS V2014/4 (Bruker AXS Inc.)'
_exptl_crystal_colour black
_exptl_crystal_density_diffrn 1.157
_exptl_crystal_density_meas ?
_exptl_crystal_density_method 'not measured'
_exptl_crystal_description lump
_exptl_crystal_F_000 984
_exptl_crystal_size_max 0.20
_exptl_crystal_size_mid 0.15
_exptl_crystal_size_min 0.15
_refine_diff_density_max 0.589
_refine_diff_density_min -0.251
_refine_diff_density_rms 0.048
_refine_ls_extinction_method none
_refine_ls_goodness_of_fit_ref 1.044
_refine_ls_hydrogen_treatment constr
_refine_ls_matrix_type full
_refine_ls_number_parameters 151
_refine_ls_number_reflns 2807
_refine_ls_number_restraints 0
_refine_ls_restrained_S_all 1.044
_refine_ls_R_factor_all 0.0477
_refine_ls_R_factor_gt 0.0369
_refine_ls_shift/su_max 0.001
_refine_ls_shift/su_mean 0.000
_refine_ls_structure_factor_coef Fsqd
_refine_ls_weighting_details 'w=1/[\s^2^(Fo^2^)+(0.0467P)^2^+1.2310P] where P=(Fo^2^+2Fc^2^)/3'
_refine_ls_weighting_scheme calc
_refine_ls_wR_factor_gt 0.0909
_refine_ls_wR_factor_ref 0.0972
_reflns_Friedel_coverage 0.000
_reflns_number_gt 2319
_reflns_number_total 2807
_reflns_threshold_expression 'I > 2\s(I)'
_cod_data_source_file ja6b11454_si_002.cif
_cod_data_source_block 1-Et
_cod_depositor_comments
;
The following automatic conversions were performed:

'_exptl_crystal_density_meas' value 'not measured' was changed to '?'
- the value is perceived as not measured.

Automatic conversion script
Id: cif_fix_values 4973 2017-02-22 13:04:09Z antanas 
;
_cod_database_code 4125625
_shelx_space_group_comment
;
The symmetry employed for this shelxl refinement is uniquely defined
by the following loop, which should always be used as a source of
symmetry information in preference to the above space-group names.
They are only intended as comments.
;
_shelxl_version_number 2014/6

loop_
_space_group_symop_operation_xyz
'x, y, z'
'-x+1/2, -y, z+1/2'
'-x, y+1/2, -z'
'x+1/2, -y+1/2, -z+1/2'
'-x, -y, -z'
'x-1/2, y, -z-1/2'
'x, -y-1/2, z'
'-x-1/2, y-1/2, z-1/2'

loop_
_atom_site_label
_atom_site_type_symbol
_atom_site_fract_x
_atom_site_fract_y
_atom_site_fract_z
_atom_site_U_iso_or_equiv
_atom_site_adp_type
_atom_site_occupancy
_atom_site_site_symmetry_order
_atom_site_calc_flag
_atom_site_refinement_flags_posn
_atom_site_refinement_flags_adp
_atom_site_refinement_flags_occupancy
Fe1 Fe 0.58674(4) 0.2500 0.60150(2) 0.02415(13) Uani 1 2 d S T P
N1 N 0.5115(3) 0.2500 0.68280(12) 0.0314(5) Uani 1 2 d S T P
N2 N 0.4607(2) 0.2500 0.53305(11) 0.0258(5) Uani 1 2 d S T P
N3 N 0.77382(17) 0.32443(9) 0.59254(7) 0.0255(3) Uani 1 1 d . . .
O1 O 0.4462(3) 0.2500 0.73962(12) 0.0558(7) Uani 1 2 d S T P
O2 O 0.3508(2) 0.2500 0.49188(10) 0.0325(4) Uani 1 2 d S T P
C1 C 0.7525(2) 0.40826(11) 0.58744(11) 0.0313(4) Uani 1 1 d . . .
C2 C 0.7236(2) 0.44047(13) 0.52006(11) 0.0396(5) Uani 1 1 d . . .
C3 C 0.6937(2) 0.52142(14) 0.51687(15) 0.0527(7) Uani 1 1 d . . .
H3 H 0.6740 0.5452 0.4717 0.063 Uiso 1 1 calc R U .
C4 C 0.6922(3) 0.56675(14) 0.57738(17) 0.0560(7) Uani 1 1 d . . .
H4 H 0.6715 0.6214 0.5739 0.067 Uiso 1 1 calc R U .
C5 C 0.7206(3) 0.53344(12) 0.64265(15) 0.0492(6) Uani 1 1 d . . .
H5 H 0.7191 0.5654 0.6843 0.059 Uiso 1 1 calc R U .
C6 C 0.7517(2) 0.45348(11) 0.64946(12) 0.0371(5) Uani 1 1 d . . .
C7 C 0.7268(2) 0.39261(15) 0.45309(12) 0.0496(6) Uani 1 1 d . . .
H7A H 0.6540 0.4165 0.4175 0.059 Uiso 1 1 calc R U .
H7B H 0.6865 0.3393 0.4639 0.059 Uiso 1 1 calc R U .
C8 C 0.8937(3) 0.38609(19) 0.42059(14) 0.0639(8) Uani 1 1 d . . .
H8A H 0.9370 0.4387 0.4125 0.096 Uiso 1 1 calc R U .
H8B H 0.8875 0.3580 0.3749 0.096 Uiso 1 1 calc R U .
H8C H 0.9636 0.3574 0.4535 0.096 Uiso 1 1 calc R U .
C9 C 0.7834(3) 0.41631(12) 0.72104(12) 0.0514(6) Uani 1 1 d . . .
H9A H 0.6933 0.3806 0.7318 0.062 Uiso 1 1 calc R U .
H9B H 0.8804 0.3835 0.7164 0.062 Uiso 1 1 calc R U .
C10 C 0.8059(4) 0.46904(15) 0.78414(14) 0.0656(8) Uani 1 1 d . . .
H10A H 0.8875 0.5084 0.7730 0.098 Uiso 1 1 calc R U .
H10B H 0.8402 0.4380 0.8256 0.098 Uiso 1 1 calc R U .
H10C H 0.7048 0.4953 0.7953 0.098 Uiso 1 1 calc R U .
C11 C 0.9139(2) 0.29378(11) 0.59782(9) 0.0252(4) Uani 1 1 d . . .
C12 C 1.0684(2) 0.33699(12) 0.60133(10) 0.0318(4) Uani 1 1 d . . .
H12A H 1.0480 0.3935 0.5989 0.048 Uiso 1 1 calc R U .
H12B H 1.1361 0.3213 0.5610 0.048 Uiso 1 1 calc R U .
H12C H 1.1227 0.3246 0.6464 0.048 Uiso 1 1 calc R U .

loop_
_atom_site_aniso_label
_atom_site_aniso_U_11
_atom_site_aniso_U_22
_atom_site_aniso_U_33
_atom_site_aniso_U_23
_atom_site_aniso_U_13
_atom_site_aniso_U_12
Fe1 0.0210(2) 0.0281(2) 0.0233(2) 0.000 0.00390(14) 0.000
N1 0.0402(13) 0.0209(10) 0.0330(13) 0.000 0.0095(10) 0.000
N2 0.0212(10) 0.0258(11) 0.0305(12) 0.000 0.0051(9) 0.000
N3 0.0245(8) 0.0312(8) 0.0207(8) 0.0049(6) 0.0011(6) -0.0011(6)
O1 0.0904(18) 0.0343(11) 0.0426(13) 0.000 0.0396(12) 0.000
O2 0.0266(9) 0.0318(10) 0.0391(11) 0.000 -0.0063(8) 0.000
C1 0.0194(8) 0.0314(10) 0.0430(12) 0.0154(8) 0.0019(8) -0.0023(7)
C2 0.0175(9) 0.0545(13) 0.0467(13) 0.0256(10) -0.0015(8) -0.0063(8)
C3 0.0230(10) 0.0551(15) 0.0802(19) 0.0476(14) -0.0082(11) -0.0059(10)
C4 0.0295(11) 0.0341(12) 0.105(2) 0.0297(14) -0.0030(13) -0.0033(9)
C5 0.0396(12) 0.0304(11) 0.0774(18) 0.0102(11) 0.0065(11) -0.0012(9)
C6 0.0364(11) 0.0261(9) 0.0489(13) 0.0069(9) 0.0051(9) 0.0005(8)
C7 0.0296(11) 0.0804(17) 0.0386(12) 0.0295(12) -0.0037(9) -0.0079(11)
C8 0.0420(14) 0.102(2) 0.0474(14) 0.0175(15) 0.0034(11) 0.0031(14)
C9 0.0875(18) 0.0281(10) 0.0384(13) -0.0009(9) 0.0059(12) -0.0039(11)
C10 0.088(2) 0.0531(15) 0.0562(16) -0.0133(12) 0.0107(14) -0.0282(15)
C11 0.0241(9) 0.0330(10) 0.0184(9) 0.0031(7) 0.0002(7) -0.0011(7)
C12 0.0252(9) 0.0339(10) 0.0363(11) 0.0040(8) -0.0035(8) -0.0014(8)

loop_
_atom_type_symbol
_atom_type_description
_atom_type_scat_dispersion_real
_atom_type_scat_dispersion_imag
_atom_type_scat_source
C C 0.0033 0.0016 'International Tables Vol C Tables 4.2.6.8 and 6.1.1.4'
H H 0.0000 0.0000 'International Tables Vol C Tables 4.2.6.8 and 6.1.1.4'
Fe Fe 0.3463 0.8444 'International Tables Vol C Tables 4.2.6.8 and 6.1.1.4'
N N 0.0061 0.0033 'International Tables Vol C Tables 4.2.6.8 and 6.1.1.4'
O O 0.0106 0.0060 'International Tables Vol C Tables 4.2.6.8 and 6.1.1.4'

loop_
_geom_angle_atom_site_label_1
_geom_angle_atom_site_label_2
_geom_angle_atom_site_label_3
_geom_angle
_geom_angle_site_symmetry_1
_geom_angle_site_symmetry_3
N1 Fe1 N2 117.91(11) . .
N1 Fe1 N3 111.91(7) . 7_565
N2 Fe1 N3 115.41(6) . 7_565
N1 Fe1 N3 111.91(7) . .
N2 Fe1 N3 115.41(6) . .
N3 Fe1 N3 77.75(9) 7_565 .
O1 N1 Fe1 175.3(2) . .
O2 N2 Fe1 169.41(19) . .
C11 N3 C1 121.32(15) . .
C11 N3 Fe1 116.34(12) . .
C1 N3 Fe1 122.08(11) . .
C6 C1 C2 122.10(19) . .
C6 C1 N3 119.66(16) . .
C2 C1 N3 118.13(18) . .
C1 C2 C3 117.2(2) . .
C1 C2 C7 122.45(19) . .
C3 C2 C7 120.4(2) . .
C4 C3 C2 121.5(2) . .
C4 C3 H3 119.3 . .
C2 C3 H3 119.3 . .
C5 C4 C3 120.0(2) . .
C5 C4 H4 120.0 . .
C3 C4 H4 120.0 . .
C4 C5 C6 121.4(2) . .
C4 C5 H5 119.3 . .
C6 C5 H5 119.3 . .
C1 C6 C5 117.9(2) . .
C1 C6 C9 120.33(17) . .
C5 C6 C9 121.8(2) . .
C2 C7 C8 112.9(2) . .
C2 C7 H7A 109.0 . .
C8 C7 H7A 109.0 . .
C2 C7 H7B 109.0 . .
C8 C7 H7B 109.0 . .
H7A C7 H7B 107.8 . .
C7 C8 H8A 109.5 . .
C7 C8 H8B 109.5 . .
H8A C8 H8B 109.5 . .
C7 C8 H8C 109.5 . .
H8A C8 H8C 109.5 . .
H8B C8 H8C 109.5 . .
C10 C9 C6 117.98(19) . .
C10 C9 H9A 107.8 . .
C6 C9 H9A 107.8 . .
C10 C9 H9B 107.8 . .
C6 C9 H9B 107.8 . .
H9A C9 H9B 107.1 . .
C9 C10 H10A 109.5 . .
C9 C10 H10B 109.5 . .
H10A C10 H10B 109.5 . .
C9 C10 H10C 109.5 . .
H10A C10 H10C 109.5 . .
H10B C10 H10C 109.5 . .
N3 C11 C12 126.36(16) . .
N3 C11 C11 113.96(10) . 7_565
C12 C11 C11 119.65(10) . 7_565
C11 C12 H12A 109.5 . .
C11 C12 H12B 109.5 . .
H12A C12 H12B 109.5 . .
C11 C12 H12C 109.5 . .
H12A C12 H12C 109.5 . .
H12B C12 H12C 109.5 . .

loop_
_geom_bond_atom_site_label_1
_geom_bond_atom_site_label_2
_geom_bond_distance
_geom_bond_site_symmetry_2
Fe1 N1 1.643(2) .
Fe1 N2 1.657(2) .
Fe1 N3 2.0231(15) 7_565
Fe1 N3 2.0232(15) .
N1 O1 1.193(3) .
N2 O2 1.199(3) .
N3 C11 1.288(2) .
N3 C1 1.445(2) .
C1 C6 1.391(3) .
C1 C2 1.394(3) .
C2 C3 1.405(3) .
C2 C7 1.493(3) .
C3 C4 1.369(4) .
C3 H3 0.9500 .
C4 C5 1.365(4) .
C4 H4 0.9500 .
C5 C6 1.395(3) .
C5 H5 0.9500 .
C6 C9 1.503(3) .
C7 C8 1.527(3) .
C7 H7A 0.9900 .
C7 H7B 0.9900 .
C8 H8A 0.9800 .
C8 H8B 0.9800 .
C8 H8C 0.9800 .
C9 C10 1.494(3) .
C9 H9A 0.9900 .
C9 H9B 0.9900 .
C10 H10A 0.9800 .
C10 H10B 0.9800 .
C10 H10C 0.9800 .
C11 C12 1.490(2) .
C11 C11 1.494(4) 7_565
C12 H12A 0.9800 .
C12 H12B 0.9800 .
C12 H12C 0.9800 .

loop_
_cod_changelog_entry_id
_cod_changelog_entry_author
_cod_changelog_entry_date
_cod_changelog_entry_text
1 'Vaitkus, Antanas' 2023-12-21T11:27:00+02:00
;
 Removed extra trailing star ('*') symbols from the '_shelx_hkl_checksum' data
 item value. This modification resulted in a correct checksum value. 
;
